data_7017690
loop_
_publ_author_name
'Denny, Jason A.'
'Foley, William S.'
'Almaraz, Elky'
'Reibenspies, Joseph H.'
'Bhuvanesh, Nattamai'
'Darensbourg, Marcetta Y.'

_publ_section_title
;
 Comparisons of zinc with cadmium in N2S2 coordination and as S-bonded
 adducts to tungsten carbonyls.
;
_journal_issue 1
_journal_name_full 'Dalton transactions (Cambridge, England : 2003)'
_journal_page_first 143
_journal_page_last 148
_journal_paper_doi 10.1039/c1dt11336d
_journal_volume 41
_journal_year 2012
_chemical_formula_sum 'C9 H18 Cd N2 S2'
_chemical_formula_weight 330.77
_chemical_name_systematic
;
?
;
_space_group_IT_number 15
_symmetry_cell_setting monoclinic
_symmetry_space_group_name_Hall '-C 2yc'
_symmetry_space_group_name_H-M 'C 1 2/c 1'
_atom_sites_solution_hydrogens geom
_atom_sites_solution_primary direct
_atom_sites_solution_secondary difmap
_audit_creation_method SHELXL-97
_cell_angle_alpha 90.00
_cell_angle_beta 110.033(15)
_cell_angle_gamma 90.00
_cell_formula_units_Z 4
_cell_length_a 14.690(5)
_cell_length_b 11.059(3)
_cell_length_c 7.516(2)
_cell_measurement_reflns_used 745
_cell_measurement_temperature 110(2)
_cell_measurement_theta_max 59.70
_cell_measurement_theta_min 6.41
_cell_volume 1147.1(6)
_computing_cell_refinement 'Bruker FRAMBO'
_computing_data_collection 'Bruker FRAMBO'
_computing_data_reduction 'Bruker SAINT'
_computing_molecular_graphics 'Bruker SHELXTL'
_computing_publication_material 'Bruker SHELXTL'
_computing_structure_refinement 'SHELXL-97 (Sheldrick, 2008)'
_computing_structure_solution 'SHELXS-97 (Sheldrick, 2008)'
_diffrn_ambient_temperature 110(2)
_diffrn_measured_fraction_theta_full 0.769
_diffrn_measured_fraction_theta_max 0.769
_diffrn_measurement_device_type 'MWPC area detector'
_diffrn_measurement_method '\f and \w scans'
_diffrn_radiation_monochromator graphite
_diffrn_radiation_source 'fine-focus sealed tube'
_diffrn_radiation_type CuK\a
_diffrn_radiation_wavelength 1.54184
_diffrn_reflns_av_R_equivalents 0.0498
_diffrn_reflns_av_sigmaI/netI 0.0428
_diffrn_reflns_limit_h_max 15
_diffrn_reflns_limit_h_min -16
_diffrn_reflns_limit_k_max 12
_diffrn_reflns_limit_k_min -12
_diffrn_reflns_limit_l_max 8
_diffrn_reflns_limit_l_min -7
_diffrn_reflns_number 3023
_diffrn_reflns_theta_full 59.83
_diffrn_reflns_theta_max 59.83
_diffrn_reflns_theta_min 7.20
_exptl_absorpt_coefficient_mu 18.344
_exptl_absorpt_correction_T_max 0.8378
_exptl_absorpt_correction_T_min 0.1205
_exptl_absorpt_correction_type multi-scan
_exptl_absorpt_process_details sadabs
_exptl_crystal_colour colorless
_exptl_crystal_density_diffrn 1.915
_exptl_crystal_density_meas 0
_exptl_crystal_density_method 'not measured'
_exptl_crystal_description block
_exptl_crystal_F_000 664
_exptl_crystal_size_max 0.20
_exptl_crystal_size_mid 0.01
_exptl_crystal_size_min 0.01
_refine_diff_density_max 0.529
_refine_diff_density_min -0.420
_refine_diff_density_rms 0.086
_refine_ls_extinction_method none
_refine_ls_goodness_of_fit_ref 1.012
_refine_ls_hydrogen_treatment constr
_refine_ls_matrix_type full
_refine_ls_number_parameters 87
_refine_ls_number_reflns 656
_refine_ls_number_restraints 16
_refine_ls_restrained_S_all 1.019
_refine_ls_R_factor_all 0.0346
_refine_ls_R_factor_gt 0.0253
_refine_ls_shift/su_max 0.000
_refine_ls_shift/su_mean 0.000
_refine_ls_structure_factor_coef Fsqd
_refine_ls_weighting_details 'calc w=1/[\s^2^(Fo^2^)+(0.0310P)^2^+0.0000P] where P=(Fo^2^+2Fc^2^)/3'
_refine_ls_weighting_scheme calc
_refine_ls_wR_factor_gt 0.0491
_refine_ls_wR_factor_ref 0.0505
_reflns_number_gt 568
_reflns_number_total 656
_reflns_threshold_expression >2sigma(I)
_cod_data_source_file c1dt11336d.txt
_cod_data_source_block cd1
_cod_depositor_comments
;
The following automatic conversions were performed:

'_symmetry_cell_setting' value 'Monoclinic' changed to 'monoclinic'
according to /home/saulius/struct/CIF-dictionaries/cif_core.dic
dictionary named 'cif_core.dic' version 2.4.1 from 2010-06-29.

Automatic conversion script
Id: cif_fix_values 1715 2011-07-08 13:25:40Z adriana 
;
_cod_original_sg_symbol_H-M C2/c
_cod_database_code 7017690

loop_
_symmetry_equiv_pos_as_xyz
'x, y, z'
'-x, y, -z+1/2'
'x+1/2, y+1/2, z'
'-x+1/2, y+1/2, -z+1/2'
'-x, -y, -z'
'x, -y, z-1/2'
'-x+1/2, -y+1/2, -z'
'x+1/2, -y+1/2, z-1/2'

loop_
_atom_site_label
_atom_site_type_symbol
_atom_site_fract_x
_atom_site_fract_y
_atom_site_fract_z
_atom_site_U_iso_or_equiv
_atom_site_adp_type
_atom_site_occupancy
_atom_site_symmetry_multiplicity
_atom_site_calc_flag
_atom_site_refinement_flags
_atom_site_disorder_assembly
_atom_site_disorder_group
Cd1 Cd 0.0000 0.04960(4) 0.2500 0.01932(19) Uani 1 2 d S . .
S1 S -0.12835(8) -0.04371(10) 0.36853(16) 0.0226(3) Uani 1 1 d . . .
N1 N -0.0653(3) 0.2400(3) 0.3382(6) 0.0294(10) Uani 1 1 d D . .
C1 C -0.1957(5) 0.0963(6) 0.3470(12) 0.070(3) Uani 1 1 d . . .
H1A H -0.2319 0.1112 0.2112 0.084 Uiso 1 1 calc R A .
H1B H -0.2439 0.0859 0.4111 0.084 Uiso 1 1 calc R . .
C2 C -0.1366(6) 0.2038(5) 0.4264(12) 0.069(3) Uani 1 1 d . A .
H2A H -0.1015 0.1889 0.5627 0.083 Uiso 1 1 calc R . .
H2B H -0.1810 0.2727 0.4172 0.083 Uiso 1 1 calc R . .
C3 C 0.0306(8) 0.3099(10) 0.4388(18) 0.023(3) Uani 0.50 1 d PD A -1
H3A H 0.0152 0.3964 0.4462 0.027 Uiso 0.50 1 calc PR A -1
H3B H 0.0595 0.2792 0.5699 0.027 Uiso 0.50 1 calc PR A -1
C4 C 0.1052(10) 0.299(2) 0.340(3) 0.024(5) Uani 0.50 1 d PDU . -1
H4A H 0.1280 0.3805 0.3217 0.028 Uiso 0.50 1 calc PR . -1
H4B H 0.1617 0.2523 0.4219 0.028 Uiso 0.50 1 calc PR . -1
C5 C -0.1238(9) 0.3110(16) 0.157(2) 0.010(4) Uani 0.50 1 d PDU A -2
H5A H -0.1639 0.2532 0.0620 0.012 Uiso 0.50 1 calc PR A -2
H5B H -0.1683 0.3674 0.1891 0.012 Uiso 0.50 1 calc PR A -2
C6 C -0.0616(7) 0.3827(10) 0.0695(16) 0.028(3) Uani 0.50 1 d PD A -2
H6A H -0.1054 0.4270 -0.0414 0.034 Uiso 0.50 1 calc PR A -2
H6B H -0.0251 0.4439 0.1628 0.034 Uiso 0.50 1 calc PR A -2
C7 C 0.0102(10) 0.3119(9) 0.0055(18) 0.033(3) Uani 0.50 1 d PD . -2
H7A H -0.0245 0.2600 -0.1041 0.039 Uiso 0.50 1 calc PR . -2
H7B H 0.0530 0.3678 -0.0322 0.039 Uiso 0.50 1 calc PR . -2

loop_
_atom_site_aniso_label
_atom_site_aniso_U_11
_atom_site_aniso_U_22
_atom_site_aniso_U_33
_atom_site_aniso_U_23
_atom_site_aniso_U_13
_atom_site_aniso_U_12
Cd1 0.0177(3) 0.0180(2) 0.0254(4) 0.000 0.0115(2) 0.000
S1 0.0180(7) 0.0304(6) 0.0197(8) 0.0026(5) 0.0066(5) -0.0042(5)
N1 0.039(3) 0.022(2) 0.024(3) 0.0056(18) 0.007(2) 0.014(2)
C1 0.050(4) 0.079(5) 0.107(7) 0.065(4) 0.062(5) 0.038(4)
C2 0.122(7) 0.034(3) 0.094(6) 0.033(4) 0.093(5) 0.035(4)
C3 0.011(7) 0.029(6) 0.024(8) -0.011(5) 0.000(5) -0.009(6)
C4 0.015(6) 0.025(6) 0.028(7) -0.006(4) 0.003(4) -0.018(4)
C5 0.007(5) 0.007(5) 0.015(5) 0.008(3) 0.004(4) 0.006(4)
C6 0.023(6) 0.030(6) 0.028(7) 0.017(5) 0.003(5) -0.011(5)
C7 0.035(8) 0.037(6) 0.025(8) -0.008(5) 0.008(6) -0.018(6)

loop_
_atom_type_symbol
_atom_type_description
_atom_type_scat_dispersion_real
_atom_type_scat_dispersion_imag
_atom_type_scat_source
C C 0.0181 0.0091 'International Tables Vol C Tables 4.2.6.8 and 6.1.1.4'
H H 0.0000 0.0000 'International Tables Vol C Tables 4.2.6.8 and 6.1.1.4'
N N 0.0311 0.0180 'International Tables Vol C Tables 4.2.6.8 and 6.1.1.4'
S S 0.3331 0.5567 'International Tables Vol C Tables 4.2.6.8 and 6.1.1.4'
Cd Cd 0.1185 4.6533 'International Tables Vol C Tables 4.2.6.8 and 6.1.1.4'

loop_
_geom_angle_atom_site_label_1
_geom_angle_atom_site_label_2
_geom_angle_atom_site_label_3
_geom_angle
_geom_angle_site_symmetry_1
_geom_angle_site_symmetry_3
N1 Cd1 N1 64.9(2) 2 .
N1 Cd1 S1 145.87(11) 2 .
N1 Cd1 S1 81.48(11) . .
N1 Cd1 S1 81.48(11) 2 2
N1 Cd1 S1 145.87(11) . 2
S1 Cd1 S1 132.50(5) . 2
N1 Cd1 S1 86.21(10) 2 6
N1 Cd1 S1 96.02(10) . 6
S1 Cd1 S1 91.64(4) . 6
S1 Cd1 S1 87.30(4) 2 6
N1 Cd1 S1 96.02(10) 2 5_556
N1 Cd1 S1 86.21(10) . 5_556
S1 Cd1 S1 87.30(4) . 5_556
S1 Cd1 S1 91.64(4) 2 5_556
S1 Cd1 S1 177.37(5) 6 5_556
C1 S1 Cd1 93.97(19) . .
C1 S1 Cd1 105.2(3) . 5_556
Cd1 S1 Cd1 92.70(4) . 5_556
C7 N1 C4 117.2(11) 2 2
C7 N1 C2 94.2(7) 2 .
C4 N1 C2 114.9(6) 2 .
C7 N1 C5 115.4(9) 2 .
C4 N1 C5 10.5(9) 2 .
C2 N1 C5 105.4(6) . .
C7 N1 C3 32.4(5) 2 .
C4 N1 C3 104.0(9) 2 .
C2 N1 C3 125.5(7) . .
C5 N1 C3 108.2(8) . .
C7 N1 Cd1 122.0(5) 2 .
C4 N1 Cd1 101.9(9) 2 .
C2 N1 Cd1 106.7(3) . .
C5 N1 Cd1 110.0(8) . .
C3 N1 Cd1 100.5(5) . .
C2 C1 S1 115.1(5) . .
C2 C1 H1A 108.5 . .
S1 C1 H1A 108.5 . .
C2 C1 H1B 108.5 . .
S1 C1 H1B 108.5 . .
H1A C1 H1B 107.5 . .
C1 C2 N1 116.6(6) . .
C1 C2 H2A 108.1 . .
N1 C2 H2A 108.1 . .
C1 C2 H2B 108.1 . .
N1 C2 H2B 108.1 . .
H2A C2 H2B 107.3 . .
C4 C3 N1 114.0(11) . .
C4 C3 H3A 108.8 . .
N1 C3 H3A 108.8 . .
C4 C3 H3B 108.8 . .
N1 C3 H3B 108.8 . .
H3A C3 H3B 107.6 . .
N1 C4 C3 111.2(12) 2 .
N1 C4 H4A 109.4 2 .
C3 C4 H4A 109.4 . .
N1 C4 H4B 109.4 2 .
C3 C4 H4B 109.4 . .
H4A C4 H4B 108.0 . .
C6 C5 N1 114.2(9) . .
C6 C5 H5A 108.7 . .
N1 C5 H5A 108.7 . .
C6 C5 H5B 108.7 . .
N1 C5 H5B 108.7 . .
H5A C5 H5B 107.6 . .
C7 C6 C5 117.0(11) . .
C7 C6 H6A 108.0 . .
C5 C6 H6A 108.0 . .
C7 C6 H6B 108.0 . .
C5 C6 H6B 108.0 . .
H6A C6 H6B 107.3 . .
N1 C7 C6 106.8(10) 2 .
N1 C7 H7A 110.4 2 .
C6 C7 H7A 110.4 . .
N1 C7 H7B 110.4 2 .
C6 C7 H7B 110.4 . .
H7A C7 H7B 108.6 . .

loop_
_geom_bond_atom_site_label_1
_geom_bond_atom_site_label_2
_geom_bond_distance
_geom_bond_site_symmetry_2
Cd1 N1 2.496(4) 2
Cd1 N1 2.496(4) .
Cd1 S1 2.5620(12) .
Cd1 S1 2.5620(12) 2
Cd1 S1 2.8417(14) 6
Cd1 S1 2.8417(14) 5_556
S1 C1 1.815(6) .
S1 Cd1 2.8417(14) 5_556
N1 C7 1.420(13) 2
N1 C4 1.425(18) 2
N1 C2 1.474(8) .
N1 C5 1.551(11) .
N1 C3 1.557(11) .
C1 C2 1.472(10) .
C1 H1A 0.9900 .
C1 H1B 0.9900 .
C2 H2A 0.9900 .
C2 H2B 0.9900 .
C3 C4 1.522(10) .
C3 H3A 0.9900 .
C3 H3B 0.9900 .
C4 N1 1.425(18) 2
C4 H4A 0.9900 .
C4 H4B 0.9900 .
C5 C6 1.520(10) .
C5 H5A 0.9900 .
C5 H5B 0.9900 .
C6 C7 1.517(10) .
C6 H6A 0.9900 .
C6 H6B 0.9900 .
C7 N1 1.420(13) 2
C7 H7A 0.9900 .
C7 H7B 0.9900 .
